data_7159999
loop_
_publ_author_name
'Yin, Zhiyong'
'Maczka, Michael'
'Schnakenburg, Gregor'
'Schulz, Stefan'
'Dickschat, Jeroen S.'

_publ_section_title
;
 Enantioselective synthesis of all stereoisomers of geosmin and of
 biosynthetically related natural products.
;
_journal_issue 28
_journal_name_full 'Organic &amp; biomolecular chemistry'
_journal_page_first 5748
_journal_page_last 5758
_journal_paper_doi 10.1039/d4ob00934g
_journal_volume 22
_journal_year 2024
_chemical_absolute_configuration ad
_chemical_formula_moiety 'C12 H18 O'
_chemical_formula_sum 'C12 H18 O'
_chemical_formula_weight 178.26
_chemical_name_systematic GS-3
_space_group_crystal_system orthorhombic
_space_group_IT_number 19
_space_group_name_Hall 'P 2ac 2ab'
_space_group_name_H-M_alt 'P 21 21 21'
_atom_sites_solution_hydrogens geom
_audit_creation_date 2023-07-26
_audit_creation_method
;
Olex2 1.2
(compiled 2018.05.29 svn.r3508 for OlexSys, GUI svn.r5506)
;
_audit_update_record
;
2024-05-21 deposited with the CCDC.	2024-06-24 downloaded from the CCDC.
;
_cell_angle_alpha 90
_cell_angle_beta 90
_cell_angle_gamma 90
_cell_formula_units_Z 4
_cell_length_a 7.3252(3)
_cell_length_b 9.8946(3)
_cell_length_c 14.0386(4)
_cell_measurement_reflns_used 12547
_cell_measurement_temperature 100
_cell_measurement_theta_max 70.72
_cell_measurement_theta_min 5.47
_cell_volume 1017.52(6)
_computing_molecular_graphics 'Olex2 (Dolomanov et al., 2009)'
_computing_publication_material 'Olex2 (Dolomanov et al., 2009)'
_computing_structure_refinement 'XL (Sheldrick, 2008)'
_computing_structure_solution 'SHELXT 2014/5 (Sheldrick, 2014)'
_diffrn_ambient_temperature 100
_diffrn_measured_fraction_theta_full 1.000
_diffrn_measured_fraction_theta_max 0.994
_diffrn_measurement_device 'Eulerian 4-circle diffractometer'
_diffrn_measurement_device_type 'STOE STADIVARI'
_diffrn_radiation_type CuK\a
_diffrn_radiation_wavelength 1.54186
_diffrn_reflns_av_R_equivalents 0.0236
_diffrn_reflns_av_unetI/netI 0.0174
_diffrn_reflns_Laue_measured_fraction_full 1.000
_diffrn_reflns_Laue_measured_fraction_max 0.994
_diffrn_reflns_limit_h_max 7
_diffrn_reflns_limit_h_min -8
_diffrn_reflns_limit_k_max 12
_diffrn_reflns_limit_k_min -5
_diffrn_reflns_limit_l_max 16
_diffrn_reflns_limit_l_min -16
_diffrn_reflns_number 8835
_diffrn_reflns_point_group_measured_fraction_full 0.999
_diffrn_reflns_point_group_measured_fraction_max 0.992
_diffrn_reflns_theta_full 67.686
_diffrn_reflns_theta_max 70.403
_diffrn_reflns_theta_min 5.470
_exptl_absorpt_coefficient_mu 0.55
_exptl_absorpt_correction_T_max 0.9299
_exptl_absorpt_correction_T_min 0.7561
_exptl_absorpt_correction_type multi-scan
_exptl_absorpt_process_details
;
STOE LANA, absorption correction by scaling of reflection intensities.
J. Koziskova, F. Hahn, J. Richter, J. Kozisek, "Comparison of different
absorption corrections on the model structure of tetrakis(\m~2~-acetato)-
diaqua-di-copper(II)", Acta Chimica Slovaca, vol. 9, no. 2, 2016, pp. 136 - 140.
Afterwards a spherical absorption correction was performed within STOE LANA.
;
_exptl_crystal_colour 'clear colourless'
_exptl_crystal_colour_lustre clear
_exptl_crystal_colour_primary colourless
_exptl_crystal_density_diffrn 1.164
_exptl_crystal_description plank
_exptl_crystal_F_000 392
_exptl_crystal_size_max 0.2
_exptl_crystal_size_mid 0.17
_exptl_crystal_size_min 0.12
_refine_diff_density_max 0.117
_refine_diff_density_min -0.180
_refine_diff_density_rms 0.034
_refine_ls_abs_structure_details
;
 Flack x determined using 740 quotients [(I+)-(I-)]/[(I+)+(I-)]
 (Parsons, Flack and Wagner, Acta Cryst. B69 (2013) 249-259).
;
_refine_ls_abs_structure_Flack 0.01(17)
_refine_ls_extinction_method none
_refine_ls_goodness_of_fit_ref 1.037
_refine_ls_hydrogen_treatment constr
_refine_ls_matrix_type full
_refine_ls_number_parameters 120
_refine_ls_number_reflns 1918
_refine_ls_number_restraints 0
_refine_ls_restrained_S_all 1.037
_refine_ls_R_factor_all 0.0336
_refine_ls_R_factor_gt 0.0317
_refine_ls_shift/su_max 0.000
_refine_ls_shift/su_mean 0.000
_refine_ls_structure_factor_coef Fsqd
_refine_ls_weighting_details 'w=1/[\s^2^(Fo^2^)+(0.0517P)^2^+0.1327P] where P=(Fo^2^+2Fc^2^)/3'
_refine_ls_weighting_scheme calc
_refine_ls_wR_factor_gt 0.0802
_refine_ls_wR_factor_ref 0.0815
_reflns_Friedel_coverage 0.693
_reflns_Friedel_fraction_full 0.999
_reflns_Friedel_fraction_max 0.990
_reflns_number_gt 1837
_reflns_number_total 1918
_reflns_threshold_expression 'I > 2\s(I)'
_cod_data_source_file d4ob00934g2.cif
_cod_data_source_block 18
_cod_depositor_comments 'Adding full bibliography for 7159997--7160000.cif.'
_cod_database_code 7159999
_shelx_shelxl_version_number 2017/1
_shelx_space_group_comment
;
The symmetry employed for this shelxl refinement is uniquely defined
by the following loop, which should always be used as a source of
symmetry information in preference to the above space-group names.
They are only intended as comments.
;
_shelx_estimated_absorpt_t_max 0.937
_shelx_estimated_absorpt_t_min 0.898
_olex2_refinement_description
;
1. Fixed Uiso
 At 1.2 times of:
  All C(H) groups, All C(H,H) groups
 At 1.5 times of:
  All C(H,H,H) groups
2.a Ternary CH refined with riding coordinates:
 C4(H4)
2.b Secondary CH2 refined with riding coordinates:
 C5(H5A,H5B), C6(H6A,H6B), C7(H7A,H7B), C9(H9A,H9B), C10(H10A,H10B)
2.c Aromatic/amide H refined with riding coordinates:
 C2(H2)
2.d Idealised Me refined as rotating group:
 C11(H11A,H11B,H11C), C12(H12A,H12B,H12C)
;
_olex2_submission_special_instructions 'No special instructions were received'

loop_
_space_group_symop_operation_xyz
'x, y, z'
'-x+1/2, -y, z+1/2'
'-x, y+1/2, -z+1/2'
'x+1/2, -y+1/2, -z'

loop_
_atom_site_label
_atom_site_type_symbol
_atom_site_fract_x
_atom_site_fract_y
_atom_site_fract_z
_atom_site_U_iso_or_equiv
_atom_site_adp_type
_atom_site_occupancy
_atom_site_site_symmetry_order
_atom_site_calc_flag
_atom_site_refinement_flags_posn
_atom_site_refinement_flags_adp
_atom_site_refinement_flags_occupancy
_atom_site_disorder_assembly
_atom_site_disorder_group
O O 0.29814(17) 0.41555(14) 0.53969(10) 0.0327(3) Uani 1 1 d . . . . .
C1 C 0.4464(2) 0.44261(18) 0.50409(12) 0.0238(4) Uani 1 1 d . . . . .
C2 C 0.4592(2) 0.52744(17) 0.41849(12) 0.0209(4) Uani 1 1 d . . . . .
H2 H 0.348866 0.553608 0.388078 0.025 Uiso 1 1 calc R . . . .
C3 C 0.6174(2) 0.57035(16) 0.38053(11) 0.0184(3) Uani 1 1 d . . . . .
C4 C 0.6247(2) 0.64768(18) 0.28732(12) 0.0227(4) Uani 1 1 d . . . . .
H4 H 0.689371 0.588518 0.240465 0.027 Uiso 1 1 calc R . . . .
C5 C 0.7400(2) 0.77652(18) 0.29789(13) 0.0266(4) Uani 1 1 d . . . . .
H5A H 0.751248 0.821195 0.235064 0.032 Uiso 1 1 calc R . . . .
H5B H 0.677329 0.839863 0.341604 0.032 Uiso 1 1 calc R . . . .
C6 C 0.9297(2) 0.74552(18) 0.33642(13) 0.0275(4) Uani 1 1 d . . . . .
H6A H 0.998842 0.830687 0.344651 0.033 Uiso 1 1 calc R . . . .
H6B H 0.996666 0.687957 0.290533 0.033 Uiso 1 1 calc R . . . .
C7 C 0.9143(2) 0.67288(17) 0.43176(12) 0.0237(4) Uani 1 1 d . . . . .
H7A H 0.858025 0.735009 0.478584 0.028 Uiso 1 1 calc R . . . .
H7B H 1.038634 0.650965 0.454706 0.028 Uiso 1 1 calc R . . . .
C8 C 0.8011(2) 0.54160(16) 0.42808(11) 0.0193(4) Uani 1 1 d . . . . .
C9 C 0.7758(2) 0.49221(18) 0.53128(12) 0.0237(4) Uani 1 1 d . . . . .
H9A H 0.891746 0.451892 0.553698 0.028 Uiso 1 1 calc R . . . .
H9B H 0.748526 0.570916 0.572433 0.028 Uiso 1 1 calc R . . . .
C10 C 0.6236(2) 0.38836(18) 0.54235(13) 0.0260(4) Uani 1 1 d . . . . .
H10A H 0.656718 0.304793 0.507626 0.031 Uiso 1 1 calc R . . . .
H10B H 0.608889 0.365282 0.610536 0.031 Uiso 1 1 calc R . . . .
C11 C 0.4386(2) 0.6814(2) 0.24404(13) 0.0305(4) Uani 1 1 d . . . . .
H11A H 0.371107 0.597576 0.232081 0.046 Uiso 1 1 calc GR . . . .
H11B H 0.456043 0.729981 0.183894 0.046 Uiso 1 1 calc GR . . . .
H11C H 0.369465 0.738196 0.288395 0.046 Uiso 1 1 calc GR . . . .
C12 C 0.9049(2) 0.43323(17) 0.37058(12) 0.0238(4) Uani 1 1 d . . . . .
H12A H 0.836959 0.347939 0.372609 0.036 Uiso 1 1 calc GR . . . .
H12B H 1.026321 0.419899 0.398293 0.036 Uiso 1 1 calc GR . . . .
H12C H 0.917223 0.463005 0.304318 0.036 Uiso 1 1 calc GR . . . .

loop_
_atom_site_aniso_label
_atom_site_aniso_U_11
_atom_site_aniso_U_22
_atom_site_aniso_U_33
_atom_site_aniso_U_23
_atom_site_aniso_U_13
_atom_site_aniso_U_12
O 0.0221(6) 0.0383(8) 0.0379(7) 0.0033(6) 0.0081(5) -0.0070(6)
C1 0.0197(8) 0.0241(8) 0.0276(8) -0.0042(7) 0.0024(7) -0.0038(7)
C2 0.0146(8) 0.0223(8) 0.0259(8) -0.0025(7) -0.0015(6) 0.0004(6)
C3 0.0155(7) 0.0184(7) 0.0214(8) -0.0039(6) -0.0006(6) 0.0007(6)
C4 0.0178(8) 0.0278(9) 0.0226(8) 0.0005(6) -0.0003(6) 0.0009(7)
C5 0.0248(9) 0.0266(9) 0.0285(8) 0.0047(7) 0.0023(7) -0.0024(7)
C6 0.0217(9) 0.0290(9) 0.0317(9) 0.0012(7) 0.0026(7) -0.0070(7)
C7 0.0165(8) 0.0272(9) 0.0273(8) -0.0036(7) -0.0003(6) -0.0042(7)
C8 0.0134(7) 0.0235(8) 0.0209(8) -0.0008(6) -0.0002(6) 0.0001(6)
C9 0.0184(8) 0.0312(9) 0.0216(8) 0.0002(7) -0.0022(6) -0.0008(7)
C10 0.0242(9) 0.0283(9) 0.0254(8) 0.0055(7) 0.0003(7) -0.0022(7)
C11 0.0220(8) 0.0382(10) 0.0313(9) 0.0069(8) -0.0044(7) 0.0021(8)
C12 0.0158(8) 0.0272(9) 0.0284(8) -0.0034(7) -0.0005(6) 0.0033(7)

loop_
_atom_type_symbol
_atom_type_description
_atom_type_scat_dispersion_real
_atom_type_scat_dispersion_imag
_atom_type_scat_source
C C 0.0181 0.0091 'International Tables Vol C Tables 4.2.6.8 and 6.1.1.4'
H H 0.0000 0.0000 'International Tables Vol C Tables 4.2.6.8 and 6.1.1.4'
O O 0.0492 0.0322 'International Tables Vol C Tables 4.2.6.8 and 6.1.1.4'

loop_
_geom_angle_atom_site_label_1
_geom_angle_atom_site_label_2
_geom_angle_atom_site_label_3
_geom_angle
_geom_angle_site_symmetry_1
_geom_angle_site_symmetry_3
_geom_angle_publ_flag
O C1 C2 121.00(16) . . ?
O C1 C10 122.78(16) . . ?
C2 C1 C10 116.18(14) . . ?
C1 C2 H2 118.0 . . ?
C3 C2 C1 124.03(15) . . ?
C3 C2 H2 118.0 . . ?
C2 C3 C4 122.09(14) . . ?
C2 C3 C8 121.80(14) . . ?
C4 C3 C8 116.10(13) . . ?
C3 C4 H4 106.8 . . ?
C3 C4 C5 110.76(14) . . ?
C3 C4 C11 114.95(13) . . ?
C5 C4 H4 106.8 . . ?
C11 C4 H4 106.8 . . ?
C11 C4 C5 110.33(14) . . ?
C4 C5 H5A 109.3 . . ?
C4 C5 H5B 109.3 . . ?
H5A C5 H5B 108.0 . . ?
C6 C5 C4 111.65(14) . . ?
C6 C5 H5A 109.3 . . ?
C6 C5 H5B 109.3 . . ?
C5 C6 H6A 109.7 . . ?
C5 C6 H6B 109.7 . . ?
C5 C6 C7 109.86(14) . . ?
H6A C6 H6B 108.2 . . ?
C7 C6 H6A 109.7 . . ?
C7 C6 H6B 109.7 . . ?
C6 C7 H7A 108.7 . . ?
C6 C7 H7B 108.7 . . ?
C6 C7 C8 114.07(13) . . ?
H7A C7 H7B 107.6 . . ?
C8 C7 H7A 108.7 . . ?
C8 C7 H7B 108.7 . . ?
C3 C8 C7 109.35(13) . . ?
C3 C8 C9 111.34(13) . . ?
C3 C8 C12 109.55(13) . . ?
C7 C8 C12 109.75(13) . . ?
C9 C8 C7 107.49(13) . . ?
C9 C8 C12 109.33(14) . . ?
C8 C9 H9A 108.9 . . ?
C8 C9 H9B 108.9 . . ?
H9A C9 H9B 107.7 . . ?
C10 C9 C8 113.45(13) . . ?
C10 C9 H9A 108.9 . . ?
C10 C9 H9B 108.9 . . ?
C1 C10 C9 110.74(14) . . ?
C1 C10 H10A 109.5 . . ?
C1 C10 H10B 109.5 . . ?
C9 C10 H10A 109.5 . . ?
C9 C10 H10B 109.5 . . ?
H10A C10 H10B 108.1 . . ?
C4 C11 H11A 109.5 . . ?
C4 C11 H11B 109.5 . . ?
C4 C11 H11C 109.5 . . ?
H11A C11 H11B 109.5 . . ?
H11A C11 H11C 109.5 . . ?
H11B C11 H11C 109.5 . . ?
C8 C12 H12A 109.5 . . ?
C8 C12 H12B 109.5 . . ?
C8 C12 H12C 109.5 . . ?
H12A C12 H12B 109.5 . . ?
H12A C12 H12C 109.5 . . ?
H12B C12 H12C 109.5 . . ?

loop_
_geom_bond_atom_site_label_1
_geom_bond_atom_site_label_2
_geom_bond_distance
_geom_bond_site_symmetry_2
_geom_bond_publ_flag
O C1 1.225(2) . ?
C1 C2 1.469(2) . ?
C1 C10 1.504(2) . ?
C2 H2 0.9500 . ?
C2 C3 1.345(2) . ?
C3 C4 1.517(2) . ?
C3 C8 1.528(2) . ?
C4 H4 1.0000 . ?
C4 C5 1.536(2) . ?
C4 C11 1.529(2) . ?
C5 H5A 0.9900 . ?
C5 H5B 0.9900 . ?
C5 C6 1.523(2) . ?
C6 H6A 0.9900 . ?
C6 H6B 0.9900 . ?
C6 C7 1.523(2) . ?
C7 H7A 0.9900 . ?
C7 H7B 0.9900 . ?
C7 C8 1.542(2) . ?
C8 C9 1.540(2) . ?
C8 C12 1.542(2) . ?
C9 H9A 0.9900 . ?
C9 H9B 0.9900 . ?
C9 C10 1.524(2) . ?
C10 H10A 0.9900 . ?
C10 H10B 0.9900 . ?
C11 H11A 0.9800 . ?
C11 H11B 0.9800 . ?
C11 H11C 0.9800 . ?
C12 H12A 0.9800 . ?
C12 H12B 0.9800 . ?
C12 H12C 0.9800 . ?
